data_7218613
loop_
_publ_author_name
'Jana, Swapan Kumar'
'Seth, Saikat Kumar'
'Puschmann, Horst'
'Hossain, Maidul'
'DALAI, SUDIPTA'

_publ_section_title
;
 Synthesis, X-ray Structure of a New Zinc(II) Coordination Polymer :
 Interaction With DNA, Double Stranded RNA and Elucidation of the
 Molecular Aspects of the Binding to Bovine Serum Albumin.
;
_journal_name_full 'RSC Adv.'
_journal_paper_doi 10.1039/C4RA06588C
_journal_year 2014
_chemical_formula_moiety 'C11 H13 N4 O4 Zn, Cl O4'
_chemical_formula_sum 'C11 H13 Cl N4 O8 Zn'
_chemical_formula_weight 430.07
_chemical_name_systematic
;
 ? 
;
_space_group_crystal_system monoclinic
_space_group_IT_number 14
_space_group_name_Hall '-P 2yn'
_space_group_name_H-M_alt 'P 1 21/n 1'
_symmetry_space_group_name_Hall '-P 2yn'
_symmetry_space_group_name_H-M 'P 1 21/n 1'
_atom_sites_solution_hydrogens geom
_atom_sites_solution_primary direct
_atom_sites_solution_secondary difmap
_audit_creation_date 2012-09-05
_audit_creation_method
;
  Olex2 1.2-beta
  (compiled 2012.08.15 svn.r2450, GUI svn.r3563)
;
_cell_angle_alpha 90.00
_cell_angle_beta 110.595(6)
_cell_angle_gamma 90.00
_cell_formula_units_Z 4
_cell_length_a 13.6048(6)
_cell_length_b 6.5235(3)
_cell_length_c 19.0029(12)
_cell_measurement_reflns_used 4110
_cell_measurement_temperature 120(2)
_cell_measurement_theta_max 29.1322
_cell_measurement_theta_min 2.9886
_cell_volume 1578.74(15)
_computing_cell_refinement
;
CrysAlisPro, Agilent Technologies,
Version 1.171.36.8 (release 13-04-2012 CrysAlis171 .NET)
(compiled Apr 13 2012,18:42:44)
;
_computing_data_collection
;
CrysAlisPro, Agilent Technologies,
Version 1.171.36.8 (release 13-04-2012 CrysAlis171 .NET)
(compiled Apr 13 2012,18:42:44)
;
_computing_data_reduction
;
CrysAlisPro, Agilent Technologies,
Version 1.171.36.8 (release 13-04-2012 CrysAlis171 .NET)
(compiled Apr 13 2012,18:42:44)
;
_computing_molecular_graphics
;
O. V. Dolomanov, L. J. Bourhis, R. J. Gildea, J. A. K. Howard and H. Puschmann,
OLEX2: a complete structure solution, refinement and analysis program.
J. Appl. Cryst. (2009). 42, 339-341.
;
_computing_publication_material
;
O. V. Dolomanov, L. J. Bourhis, R. J. Gildea, J. A. K. Howard and H. Puschmann,
OLEX2: a complete structure solution, refinement and analysis program.
J. Appl. Cryst. (2009). 42, 339-341.
;
_computing_structure_refinement
;
SHELXL, G.M. Sheldrick, Acta Cryst.
(2008). A64, 112-122
;
_computing_structure_solution
;
SHELXS, G.M. Sheldrick, Acta Cryst.
(2008). A64, 112-122
;
_diffrn_ambient_temperature 120(2)
_diffrn_detector_area_resol_mean 16.1511
_diffrn_measured_fraction_theta_full 0.993
_diffrn_measured_fraction_theta_max 0.993
_diffrn_measurement_details
;
  1 omega  -89.00  -63.00   1.0000    6.0000
omega____ theta____ kappa____ phi______ frames
    -      -17.9366 -179.0000  -60.0000 26

  2 omega  -94.00  -32.00   1.0000    6.0000
omega____ theta____ kappa____ phi______ frames
    -      -17.9366  179.0000  120.0000 62

  3 omega  -87.00  -35.00   1.0000    6.0000
omega____ theta____ kappa____ phi______ frames
    -      -17.9366 -179.0000  -30.0000 52

  4 omega   24.00   58.00   1.0000    6.0000
omega____ theta____ kappa____ phi______ frames
    -       18.5616 -100.0000  -60.0000 34

  5 omega   29.00   91.00   1.0000    6.0000
omega____ theta____ kappa____ phi______ frames
    -       18.5616   19.0000  -30.0000 62

  6 omega  -88.00   12.00   1.0000    6.0000
omega____ theta____ kappa____ phi______ frames
    -      -17.9366  -77.0000   30.0000 100

  7 omega  -39.00  -14.00   1.0000    6.0000
omega____ theta____ kappa____ phi______ frames
    -      -17.9366   57.0000  -30.0000 25

  8 omega  -88.00  -85.00   1.0000    6.0000
omega____ theta____ kappa____ phi______ frames
    -      -17.9366  -77.0000 -180.0000 3
;
_diffrn_measurement_device_type 'Xcalibur, Sapphire3, Gemini ultra'
_diffrn_measurement_method '\w scans'
_diffrn_orient_matrix_UB_11 -0.0271888000
_diffrn_orient_matrix_UB_12 0.0753661000
_diffrn_orient_matrix_UB_13 -0.0266382000
_diffrn_orient_matrix_UB_21 -0.0337663000
_diffrn_orient_matrix_UB_22 -0.0768203000
_diffrn_orient_matrix_UB_23 -0.0221498000
_diffrn_orient_matrix_UB_31 -0.0349804000
_diffrn_orient_matrix_UB_32 0.0155786000
_diffrn_orient_matrix_UB_33 0.0197314000
_diffrn_radiation_monochromator graphite
_diffrn_radiation_type 'Mo K\a'
_diffrn_radiation_wavelength 0.7107
_diffrn_reflns_av_R_equivalents 0.0329
_diffrn_reflns_av_unetI/netI 0.0364
_diffrn_reflns_limit_h_max 16
_diffrn_reflns_limit_h_min -16
_diffrn_reflns_limit_k_max 7
_diffrn_reflns_limit_k_min -8
_diffrn_reflns_limit_l_max 23
_diffrn_reflns_limit_l_min -21
_diffrn_reflns_number 9906
_diffrn_reflns_theta_full 25.99
_diffrn_reflns_theta_max 25.99
_diffrn_reflns_theta_min 3.20
_diffrn_source 'Enhance (Mo) X-ray Source'
_exptl_absorpt_coefficient_mu 1.776
_exptl_absorpt_correction_T_max 0.996
_exptl_absorpt_correction_T_min 0.993
_exptl_absorpt_correction_type analytical
_exptl_absorpt_process_details
;
CrysAlisPro, Agilent Technologies,
Version 1.171.36.8 (release 13-04-2012 CrysAlis171 .NET)
(compiled Apr 13 2012,18:42:44)
Analytical numeric absorption correction using a multifaceted crystal
            model based on expressions derived by R.C. Clark & J.S. Reid.
(Clark, R. C. & Reid, J. S. (1995). Acta Cryst. A51, 887-897)
;
_exptl_crystal_colour 'clear colourless'
_exptl_crystal_colour_lustre clear
_exptl_crystal_colour_primary colourless
_exptl_crystal_density_diffrn 1.809
_exptl_crystal_density_method 'not measured'
_exptl_crystal_F_000 872
_exptl_crystal_recrystallization_method 'recrystallised from water'
_exptl_crystal_size_max 0.4207
_exptl_crystal_size_mid 0.2537
_exptl_crystal_size_min 0.1934
_refine_diff_density_max 0.584
_refine_diff_density_min -0.382
_refine_diff_density_rms 0.073
_refine_ls_extinction_method none
_refine_ls_goodness_of_fit_ref 1.072
_refine_ls_hydrogen_treatment mixed
_refine_ls_matrix_type full
_refine_ls_number_parameters 228
_refine_ls_number_reflns 3080
_refine_ls_number_restraints 0
_refine_ls_restrained_S_all 1.072
_refine_ls_R_factor_all 0.0369
_refine_ls_R_factor_gt 0.0305
_refine_ls_shift/su_max 0.001
_refine_ls_shift/su_mean 0.000
_refine_ls_structure_factor_coef Fsqd
_refine_ls_weighting_details 'calc w=1/[\s^2^(Fo^2^)+(0.0246P)^2^+1.3195P] where P=(Fo^2^+2Fc^2^)/3'
_refine_ls_weighting_scheme calc
_refine_ls_wR_factor_gt 0.0669
_refine_ls_wR_factor_ref 0.0705
_reflns_number_gt 2709
_reflns_number_total 3080
_reflns_threshold_expression >2sigma(I)
_cod_data_source_file c4ra06588c2.cif
_cod_data_source_block 2
_cod_original_cell_volume 1578.73(14)
_cod_database_code 7218613
_chemical_oxdiff_formula 'C11 H10 N O'
_reflns_odcompleteness_completeness 98.72
_reflns_odcompleteness_iscentric 1
_reflns_odcompleteness_theta 26.32

loop_
_space_group_symop_id
_space_group_symop_operation_xyz
1 'x, y, z'
2 '-x+1/2, y+1/2, -z+1/2'
3 '-x, -y, -z'
4 'x-1/2, -y-1/2, z-1/2'

loop_
_atom_site_label
_atom_site_type_symbol
_atom_site_fract_x
_atom_site_fract_y
_atom_site_fract_z
_atom_site_U_iso_or_equiv
_atom_site_adp_type
_atom_site_occupancy
_atom_site_symmetry_multiplicity
_atom_site_calc_flag
_atom_site_refinement_flags
Zn Zn 0.77748(2) 0.27131(4) 0.150051(16) 0.01366(10) Uani 1 1 d .
Cl1S Cl 0.66698(4) 0.69283(10) -0.16118(3) 0.01947(15) Uani 1 1 d .
N21 N 0.63620(14) 0.2308(3) 0.06732(11) 0.0134(4) Uani 1 1 d .
N11 N 0.91618(14) 0.3980(3) 0.15764(11) 0.0156(4) Uani 1 1 d .
C25 C 0.62736(18) 0.2166(4) -0.00764(14) 0.0149(5) Uani 1 1 d .
N13 N 1.07899(15) 0.4665(4) 0.17030(12) 0.0234(5) Uani 1 1 d .
H13 H 1.1475 0.4524 0.1839 0.028 Uiso 1 1 calc R
O11 O 0.73943(12) 0.6257(3) 0.07963(10) 0.0188(4) Uani 1 1 d .
C12 C 1.01406(19) 0.3327(4) 0.18606(15) 0.0206(6) Uani 1 1 d .
H12 H 1.0357 0.2091 0.2137 0.025 Uiso 1 1 calc R
C22 C 0.53947(18) 0.2568(3) 0.06592(15) 0.0156(5) Uani 1 1 d .
H22 H 0.5208 0.2727 0.1093 0.019 Uiso 1 1 calc R
O2 O 0.75611(12) -0.0710(3) 0.27059(9) 0.0168(4) Uani 1 1 d .
O21 O 0.80761(13) 0.1748(3) 0.02142(10) 0.0228(4) Uani 1 1 d .
N23 N 0.47044(15) 0.2579(3) -0.00533(12) 0.0160(5) Uani 1 1 d .
H23 H 0.4020 0.2723 -0.0187 0.019 Uiso 1 1 calc R
C24 C 0.52436(18) 0.2332(4) -0.05332(14) 0.0162(5) Uani 1 1 d .
C27 C 0.72067(19) 0.1892(4) -0.02703(15) 0.0189(5) Uani 1 1 d .
H27 H 0.7139 0.1822 -0.0785 0.023 Uiso 1 1 calc R
C1 C 0.81777(17) -0.1143(4) 0.23687(14) 0.0156(5) Uani 1 1 d .
H1 H 0.8534 -0.2420 0.2483 0.019 Uiso 1 1 calc R
C26 C 0.4730(2) 0.2306(4) -0.13669(15) 0.0227(6) Uani 1 1 d .
H26A H 0.4969 0.3489 -0.1581 0.034 Uiso 1 1 calc R
H26B H 0.3967 0.2373 -0.1501 0.034 Uiso 1 1 calc R
H26C H 0.4918 0.1039 -0.1567 0.034 Uiso 1 1 calc R
O1 O 0.83622(12) -0.0025(3) 0.18927(9) 0.0177(4) Uani 1 1 d .
O1S O 0.68342(17) 0.6922(4) -0.08308(12) 0.0533(7) Uani 1 1 d .
C15 C 0.92025(18) 0.5805(4) 0.12172(14) 0.0160(5) Uani 1 1 d .
O4S O 0.73086(16) 0.8432(4) -0.17833(14) 0.0486(7) Uani 1 1 d .
O2S O 0.69537(17) 0.4971(4) -0.18264(16) 0.0555(7) Uani 1 1 d .
C14 C 1.02278(19) 0.6260(4) 0.13032(15) 0.0212(6) Uani 1 1 d .
C16 C 1.0696(2) 0.8049(5) 0.10535(18) 0.0348(7) Uani 1 1 d .
H16A H 1.1270 0.8608 0.1482 0.052 Uiso 1 1 calc R
H16B H 1.0157 0.9104 0.0850 0.052 Uiso 1 1 calc R
H16C H 1.0968 0.7615 0.0663 0.052 Uiso 1 1 calc R
O3S O 0.55772(15) 0.7285(4) -0.20289(12) 0.0395(6) Uani 1 1 d .
C17 C 0.82489(19) 0.6893(4) 0.08125(14) 0.0172(5) Uani 1 1 d .
H17 H 0.8284 0.8122 0.0554 0.021 Uiso 1 1 calc R

loop_
_atom_site_aniso_label
_atom_site_aniso_U_11
_atom_site_aniso_U_22
_atom_site_aniso_U_33
_atom_site_aniso_U_23
_atom_site_aniso_U_13
_atom_site_aniso_U_12
Zn 0.01022(14) 0.01562(17) 0.01349(16) 0.00021(11) 0.00211(12) -0.00025(10)
Cl1S 0.0139(3) 0.0276(4) 0.0178(3) 0.0013(3) 0.0067(3) -0.0001(2)
N21 0.0128(9) 0.0155(11) 0.0115(11) 0.0001(8) 0.0036(9) -0.0011(7)
N11 0.0139(9) 0.0187(12) 0.0135(11) 0.0001(9) 0.0038(9) 0.0012(8)
C25 0.0168(12) 0.0130(13) 0.0134(13) -0.0004(10) 0.0036(10) -0.0027(9)
N13 0.0104(9) 0.0375(14) 0.0226(12) -0.0064(10) 0.0063(9) 0.0008(9)
O11 0.0124(8) 0.0224(10) 0.0195(10) 0.0004(8) 0.0029(7) -0.0010(7)
C12 0.0171(12) 0.0251(15) 0.0189(14) -0.0026(11) 0.0054(11) 0.0053(10)
C22 0.0166(12) 0.0134(13) 0.0178(14) -0.0009(10) 0.0073(11) -0.0013(9)
O2 0.0165(8) 0.0175(10) 0.0174(9) 0.0010(7) 0.0072(8) 0.0002(7)
O21 0.0152(8) 0.0295(11) 0.0213(10) 0.0016(8) 0.0035(8) 0.0022(7)
N23 0.0090(9) 0.0173(12) 0.0194(12) 0.0004(9) 0.0022(9) -0.0006(7)
C24 0.0168(12) 0.0123(13) 0.0178(14) 0.0014(10) 0.0037(11) -0.0013(9)
C27 0.0191(12) 0.0213(14) 0.0162(13) -0.0001(11) 0.0062(11) -0.0008(10)
C1 0.0118(11) 0.0142(13) 0.0148(13) -0.0006(10) -0.0028(10) -0.0021(9)
C26 0.0219(13) 0.0228(15) 0.0180(14) 0.0004(11) 0.0002(11) -0.0004(10)
O1 0.0204(8) 0.0158(9) 0.0172(9) 0.0028(7) 0.0070(8) 0.0010(7)
O1S 0.0305(12) 0.107(2) 0.0204(12) -0.0027(13) 0.0070(10) -0.0014(12)
C15 0.0169(11) 0.0179(13) 0.0143(13) -0.0012(10) 0.0066(10) -0.0037(9)
O4S 0.0263(11) 0.0532(15) 0.0656(17) 0.0238(13) 0.0152(12) -0.0072(10)
O2S 0.0369(12) 0.0433(15) 0.091(2) -0.0225(14) 0.0282(14) -0.0017(10)
C14 0.0170(12) 0.0294(16) 0.0192(14) -0.0056(11) 0.0089(11) -0.0035(10)
C16 0.0268(15) 0.0428(19) 0.0396(19) -0.0009(15) 0.0177(15) -0.0130(13)
O3S 0.0155(9) 0.0740(17) 0.0273(12) 0.0170(11) 0.0053(9) 0.0037(9)
C17 0.0200(12) 0.0163(13) 0.0149(13) -0.0005(10) 0.0057(11) -0.0027(10)

loop_
_atom_type_symbol
_atom_type_description
_atom_type_scat_dispersion_real
_atom_type_scat_dispersion_imag
_atom_type_scat_source
C C 0.0033 0.0016 'International Tables Vol C Tables 4.2.6.8 and 6.1.1.4'
H H 0.0000 0.0000 'International Tables Vol C Tables 4.2.6.8 and 6.1.1.4'
Cl Cl 0.1484 0.1585 'International Tables Vol C Tables 4.2.6.8 and 6.1.1.4'
N N 0.0061 0.0033 'International Tables Vol C Tables 4.2.6.8 and 6.1.1.4'
O O 0.0106 0.0060 'International Tables Vol C Tables 4.2.6.8 and 6.1.1.4'
Zn Zn 0.2839 1.4301 'International Tables Vol C Tables 4.2.6.8 and 6.1.1.4'

loop_
_exptl_crystal_face_index_h
_exptl_crystal_face_index_k
_exptl_crystal_face_index_l
_exptl_crystal_face_perp_dist
_exptl_oxdiff_crystal_face_indexfrac_h
_exptl_oxdiff_crystal_face_indexfrac_k
_exptl_oxdiff_crystal_face_indexfrac_l
_exptl_oxdiff_crystal_face_x
_exptl_oxdiff_crystal_face_y
_exptl_oxdiff_crystal_face_z
0 -1 0 0.0967 -0.0000 -1.0000 0.4999 -0.0887 0.0657 -0.0057
0 1 0 0.0967 0.0000 1.0000 -0.4999 0.0887 -0.0657 0.0057
0 0 0 0.1074 -0.0000 0.0000 -0.5000 0.0133 0.0111 -0.0099
0 0 0 0.1074 0.0000 -0.0000 0.5000 -0.0133 -0.0111 0.0099
1 0 -1 0.1572 1.0000 -0.0000 -1.0000 -0.0005 -0.0116 -0.0547
-1 0 1 0.1572 -1.0000 0.0000 1.0000 0.0005 0.0116 0.0547

loop_
_geom_angle_atom_site_label_1
_geom_angle_atom_site_label_2
_geom_angle_atom_site_label_3
_geom_angle
_geom_angle_site_symmetry_1
_geom_angle_site_symmetry_3
N11 Zn N21 135.75(8) . .
O2 Zn N21 104.19(7) 2_655 .
O2 Zn N11 101.00(7) 2_655 .
O1 Zn N21 108.63(7) . .
O1 Zn N11 95.65(7) . .
O1 Zn O2 110.24(7) . 2_655
O1S Cl1S O4S 110.91(16) . .
O1S Cl1S O2S 109.60(17) . .
O1S Cl1S O3S 109.21(13) . .
O4S Cl1S O2S 107.53(15) . .
O4S Cl1S O3S 111.04(13) . .
O2S Cl1S O3S 108.50(14) . .
C25 N21 Zn 121.34(15) . .
C22 N21 Zn 131.79(17) . .
C22 N21 C25 105.2(2) . .
C12 N11 Zn 132.90(18) . .
C12 N11 C15 105.7(2) . .
C15 N11 Zn 121.06(15) . .
N21 C25 C27 120.0(2) . .
C24 C25 N21 110.2(2) . .
C24 C25 C27 129.8(2) . .
C12 N13 H13 125.2 . .
C12 N13 C14 109.7(2) . .
C14 N13 H13 125.2 . .
N11 C12 N13 110.2(2) . .
N11 C12 H12 124.9 . .
N13 C12 H12 124.9 . .
N21 C22 H22 124.5 . .
N21 C22 N23 111.0(2) . .
N23 C22 H22 124.5 . .
C1 O2 Zn 129.72(16) . 2_645
C22 N23 H23 125.6 . .
C22 N23 C24 108.75(19) . .
C24 N23 H23 125.6 . .
C25 C24 C26 131.8(2) . .
N23 C24 C25 104.8(2) . .
N23 C24 C26 123.4(2) . .
C25 C27 H27 119.3 . .
O21 C27 C25 121.3(2) . .
O21 C27 H27 119.3 . .
O2 C1 H1 117.4 . .
O2 C1 O1 125.3(2) . .
O1 C1 H1 117.4 . .
C24 C26 H26A 109.5 . .
C24 C26 H26B 109.5 . .
C24 C26 H26C 109.5 . .
H26A C26 H26B 109.5 . .
H26A C26 H26C 109.5 . .
H26B C26 H26C 109.5 . .
C1 O1 Zn 129.47(16) . .
N11 C15 C17 120.2(2) . .
C14 C15 N11 110.0(2) . .
C14 C15 C17 129.8(2) . .
N13 C14 C15 104.4(2) . .
N13 C14 C16 124.2(2) . .
C15 C14 C16 131.4(3) . .
C14 C16 H16A 109.5 . .
C14 C16 H16B 109.5 . .
C14 C16 H16C 109.5 . .
H16A C16 H16B 109.5 . .
H16A C16 H16C 109.5 . .
H16B C16 H16C 109.5 . .
O11 C17 C15 121.0(2) . .
O11 C17 H17 119.5 . .
C15 C17 H17 119.5 . .

loop_
_geom_bond_atom_site_label_1
_geom_bond_atom_site_label_2
_geom_bond_distance
_geom_bond_site_symmetry_2
Zn N21 2.0273(19) .
Zn N11 2.0181(19) .
Zn O2 2.0063(17) 2_655
Zn O1 1.9914(17) .
Cl1S O1S 1.421(2) .
Cl1S O4S 1.422(2) .
Cl1S O2S 1.434(2) .
Cl1S O3S 1.4364(19) .
N21 C25 1.390(3) .
N21 C22 1.318(3) .
N11 C12 1.319(3) .
N11 C15 1.383(3) .
C25 C24 1.369(3) .
C25 C27 1.452(3) .
N13 H13 0.8800 .
N13 C12 1.349(3) .
N13 C14 1.355(3) .
O11 C17 1.225(3) .
C12 H12 0.9500 .
C22 H22 0.9500 .
C22 N23 1.349(3) .
O2 Zn 2.0064(17) 2_645
O2 C1 1.254(3) .
O21 C27 1.220(3) .
N23 H23 0.8800 .
N23 C24 1.366(3) .
C24 C26 1.490(4) .
C27 H27 0.9500 .
C1 H1 0.9500 .
C1 O1 1.254(3) .
C26 H26A 0.9800 .
C26 H26B 0.9800 .
C26 H26C 0.9800 .
C15 C14 1.379(3) .
C15 C17 1.441(3) .
C14 C16 1.485(4) .
C16 H16A 0.9800 .
C16 H16B 0.9800 .
C16 H16C 0.9800 .
C17 H17 0.9500 .
